data_2014770
loop_
_publ_author_name
'Guang-Qi Xiang'
'Wei-Dong Wang'
'Mao-Lin Hu'
' Zhi-Min Jin '
' Ya-Ping L\"u '

_publ_section_title
;
 Bis(thiocarbohydrazide)dithiocyanatoiron(II)
;
_journal_issue 6
_journal_name_full 'Acta Crystallographica Section C'
_journal_page_first m311
_journal_page_last m312
_journal_paper_doi 10.1107/S0108270105009881
_journal_volume 61
_journal_year 2005
_chemical_formula_iupac '[Fe (N C S)2 (C H6 N4S)2]'
_chemical_formula_moiety 'C4 H12 Fe N10 S4'
_chemical_formula_sum 'C4 H12 Fe N10 S4'
_chemical_formula_weight 384.37
_chemical_name_systematic
;
Bis(thiocarbohydrazide)thiocyanatoiron(II)
;
_space_group_IT_number 2
_symmetry_cell_setting triclinic
_symmetry_space_group_name_Hall '-P 1'
_symmetry_space_group_name_H-M 'P -1'
_atom_sites_solution_hydrogens geom
_atom_sites_solution_primary direct
_atom_sites_solution_secondary difmap
_audit_creation_method SHELXL-97
_cell_angle_alpha 78.662(2)
_cell_angle_beta 84.150(2)
_cell_angle_gamma 88.891(2)
_cell_formula_units_Z 1
_cell_length_a 5.2176(6)
_cell_length_b 8.0061(9)
_cell_length_c 8.7683(10)
_cell_measurement_reflns_used 856
_cell_measurement_temperature 273(2)
_cell_measurement_theta_max 24.25
_cell_measurement_theta_min 2.56
_cell_volume 357.26(7)
_computing_cell_refinement SMART
_computing_data_collection 'SMART (Bruker, 2000)'
_computing_data_reduction 'SAINT (Bruker, 2000)'
_computing_molecular_graphics SHELXTL
_computing_publication_material SHELXTL
_computing_structure_refinement 'SHELXL97 (Sheldrick, 1997)'
_computing_structure_solution 'SHELXTL (Bruker, 2000)'
_diffrn_ambient_temperature 273(2)
_diffrn_measured_fraction_theta_full 0.982
_diffrn_measured_fraction_theta_max 0.982
_diffrn_measurement_device_type 'Bruker SMART APEX CCD area-detector'
_diffrn_measurement_method '\f and \w'
_diffrn_radiation_monochromator graphite
_diffrn_radiation_source 'fine-focus sealed tube'
_diffrn_radiation_type MoK\a
_diffrn_radiation_wavelength 0.71073
_diffrn_reflns_av_R_equivalents 0.0091
_diffrn_reflns_av_sigmaI/netI 0.0254
_diffrn_reflns_limit_h_max 5
_diffrn_reflns_limit_h_min -6
_diffrn_reflns_limit_k_max 9
_diffrn_reflns_limit_k_min -9
_diffrn_reflns_limit_l_max 9
_diffrn_reflns_limit_l_min -10
_diffrn_reflns_number 1926
_diffrn_reflns_theta_full 25.25
_diffrn_reflns_theta_max 25.25
_diffrn_reflns_theta_min 2.38
_exptl_absorpt_coefficient_mu 1.642
_exptl_absorpt_correction_T_max 0.824
_exptl_absorpt_correction_T_min 0.729
_exptl_absorpt_correction_type multi-scan
_exptl_absorpt_process_details '(SADABS; Bruker, 2000)'
_exptl_crystal_colour 'pale blue'
_exptl_crystal_density_diffrn 1.786
_exptl_crystal_density_method 'not measured'
_exptl_crystal_description block
_exptl_crystal_F_000 196.0
_exptl_crystal_size_max 0.37
_exptl_crystal_size_mid 0.16
_exptl_crystal_size_min 0.12
_refine_diff_density_max 0.288
_refine_diff_density_min -0.476
_refine_ls_extinction_method none
_refine_ls_goodness_of_fit_ref 1.073
_refine_ls_hydrogen_treatment constr
_refine_ls_matrix_type full
_refine_ls_number_parameters 88
_refine_ls_number_reflns 1276
_refine_ls_number_restraints 0
_refine_ls_restrained_S_all 1.073
_refine_ls_R_factor_all 0.0305
_refine_ls_R_factor_gt 0.0297
_refine_ls_shift/su_max 0.000
_refine_ls_shift/su_mean 0.000
_refine_ls_structure_factor_coef Fsqd
_refine_ls_weighting_details 'calc w = 1/[\s^2^(Fo^2^)+(0.0396P)^2^+0.3522P] where P = (Fo^2^+2Fc^2^)/3'
_refine_ls_weighting_scheme calc
_refine_ls_wR_factor_gt 0.0791
_refine_ls_wR_factor_ref 0.0801
_reflns_number_gt 1240
_reflns_number_total 1299
_reflns_threshold_expression I>2\s(I)
_cod_data_source_file av1233.cif
_cod_data_source_block I
_cod_depositor_comments
;
The following automatic conversions were performed:
'_symmetry_cell_setting' value 'Triclinic' changed to 'triclinic'
according to '/home/saulius/struct/CIF-dictionaries/cif_core.dic'
dictionary named 'cif_core.dic' version 2.4.1 from 2010-06-29.

Automatic conversion script
Id: cif_fix_enum 1527 2010-12-29 10:47:43Z saulius 

The following automatic conversions were performed:

'_symmetry_cell_setting' value 'Triclinic' changed to 'triclinic'
according to /home/saulius/struct/CIF-dictionaries/cif_core.dic
dictionary named 'cif_core.dic' version 2.4.1 from 2010-06-29.

Automatic conversion script
Id: cif_fix_values 1715 2011-07-08 13:25:40Z adriana 
;
_cod_database_code 2014770
_cod_database_fobs_code 2014770

loop_
_symmetry_equiv_pos_as_xyz
'x, y, z'
'-x, -y, -z'

loop_
_atom_site_label
_atom_site_fract_x
_atom_site_fract_y
_atom_site_fract_z
_atom_site_U_iso_or_equiv
_atom_site_adp_type
_atom_site_calc_flag
_atom_site_refinement_flags
_atom_site_occupancy
_atom_site_disorder_assembly
_atom_site_disorder_group
_atom_site_type_symbol
Fe 0.0000 0.5000 0.0000 0.02507(17) Uani d S 1 . . Fe
S1 0.27457(11) 0.51899(8) -0.26337(7) 0.02761(18) Uani d . 1 . . S
S2 0.53874(14) 0.02470(9) 0.22669(9) 0.0404(2) Uani d . 1 . . S
N1 -0.0853(4) 0.2790(3) -0.2442(2) 0.0284(5) Uani d . 1 . . N
N2 -0.1998(4) 0.3175(3) -0.1019(2) 0.0270(4) Uani d . 1 . . N
N5 0.2314(4) 0.2958(3) 0.1009(2) 0.0333(5) Uani d . 1 . . N
N4 0.0759(5) 0.1786(3) -0.5005(3) 0.0354(5) Uani d . 1 . . N
N3 0.2054(4) 0.3123(3) -0.4562(2) 0.0305(5) Uani d . 1 . . N
C1 0.1197(4) 0.3603(3) -0.3228(3) 0.0224(5) Uani d . 1 . . C
C2 0.3557(5) 0.1816(3) 0.1526(3) 0.0287(5) Uani d . 1 . . C
H1 -0.1681 0.1989 -0.2831 0.080 Uiso d . 1 . . H
H2A -0.2155 0.2154 -0.0245 0.080 Uiso d . 1 . . H
H2B -0.3669 0.3530 -0.1190 0.080 Uiso d . 1 . . H
H4B 0.0179 0.2264 -0.5949 0.080 Uiso d . 1 . . H
H3 0.3390 0.3686 -0.5169 0.080 Uiso d . 1 . . H
H4A 0.2010 0.1055 -0.5153 0.080 Uiso d . 1 . . H

loop_
_atom_site_aniso_label
_atom_site_aniso_U_11
_atom_site_aniso_U_22
_atom_site_aniso_U_33
_atom_site_aniso_U_12
_atom_site_aniso_U_13
_atom_site_aniso_U_23
Fe 0.0247(3) 0.0286(3) 0.0232(3) 0.00152(19) -0.00230(19) -0.0085(2)
S1 0.0252(3) 0.0315(3) 0.0274(3) -0.0061(2) 0.0007(2) -0.0100(2)
S2 0.0388(4) 0.0338(4) 0.0457(4) 0.0068(3) -0.0077(3) 0.0004(3)
N1 0.0289(11) 0.0327(11) 0.0260(11) -0.0078(9) 0.0047(8) -0.0145(9)
N2 0.0250(11) 0.0339(11) 0.0230(10) -0.0013(8) 0.0029(8) -0.0101(8)
N5 0.0328(12) 0.0365(12) 0.0289(11) 0.0079(10) -0.0030(9) -0.0033(9)
N4 0.0486(14) 0.0321(11) 0.0279(11) -0.0022(10) -0.0013(9) -0.0129(9)
N3 0.0344(12) 0.0321(11) 0.0255(11) -0.0036(9) 0.0047(9) -0.0104(9)
C1 0.0215(11) 0.0231(11) 0.0225(11) 0.0033(9) -0.0025(9) -0.0042(9)
C2 0.0265(13) 0.0338(13) 0.0253(12) -0.0042(11) 0.0029(10) -0.0070(10)

loop_
_atom_type_symbol
_atom_type_description
_atom_type_scat_dispersion_real
_atom_type_scat_dispersion_imag
_atom_type_scat_source
C C 0.0033 0.0016 'International Tables Vol C Tables 4.2.6.8 and 6.1.1.4'
H H 0.0000 0.0000 'International Tables Vol C Tables 4.2.6.8 and 6.1.1.4'
N N 0.0061 0.0033 'International Tables Vol C Tables 4.2.6.8 and 6.1.1.4'
O O 0.0106 0.0060 'International Tables Vol C Tables 4.2.6.8 and 6.1.1.4'
S S 0.1246 0.1234 'International Tables Vol C Tables 4.2.6.8 and 6.1.1.4'
Cl Cl 0.1484 0.1585 'International Tables Vol C Tables 4.2.6.8 and 6.1.1.4'
Fe Fe 0.3463 0.8444 'International Tables Vol C Tables 4.2.6.8 and 6.1.1.4'

loop_
_geom_angle_atom_site_label_1
_geom_angle_atom_site_label_2
_geom_angle_atom_site_label_3
_geom_angle_site_symmetry_1
_geom_angle_site_symmetry_3
_geom_angle
_geom_angle_publ_flag
N5 Fe N5 2_565 . 180.00(11) ?
N5 Fe N2 2_565 2_565 87.93(8) ?
N5 Fe N2 . 2_565 92.07(8) ?
N5 Fe N2 2_565 . 92.07(8) ?
N5 Fe N2 . . 87.93(8) yes
N2 Fe N2 2_565 . 180.00(9) ?
N5 Fe S1 2_565 . 90.09(6) ?
N5 Fe S1 . . 89.91(6) yes
N2 Fe S1 2_565 . 100.82(5) ?
N2 Fe S1 . . 79.18(5) yes
N5 Fe S1 2_565 2_565 89.91(6) ?
N5 Fe S1 . 2_565 90.09(6) ?
N2 Fe S1 2_565 2_565 79.18(5) ?
N2 Fe S1 . 2_565 100.82(5) ?
S1 Fe S1 . 2_565 180.00(3) ?
C1 S1 Fe . . 96.41(8) ?
C1 N1 N2 . . 122.55(19) ?
C1 N1 H1 . . 121.1 ?
N2 N1 H1 . . 116.2 ?
N1 N2 Fe . . 117.36(14) ?
N1 N2 H2A . . 109.12 ?
Fe N2 H2A . . 106.08 ?
N1 N2 H2B . . 106.40 ?
Fe N2 H2B . . 111.20 ?
H2A N2 H2B . . 106.2 ?
C2 N5 Fe . . 177.9(2) ?
N3 N4 H4B . . 104.8 ?
N3 N4 H4A . . 103.2 ?
H4B N4 H4A . . 109.5 ?
C1 N3 N4 . . 118.4(2) ?
C1 N3 H3 . . 119.3 ?
N4 N3 H3 . . 122.2 ?
N1 C1 N3 . . 116.2(2) ?
N1 C1 S1 . . 123.98(18) ?
N3 C1 S1 . . 119.85(18) ?
N5 C2 S2 . . 178.0(2) ?

loop_
_geom_bond_atom_site_label_1
_geom_bond_atom_site_label_2
_geom_bond_site_symmetry_2
_geom_bond_distance
_geom_bond_publ_flag
Fe N5 2_565 2.118(2) ?
Fe N5 . 2.118(2) yes
Fe N2 2_565 2.187(2) ?
Fe N2 . 2.187(2) yes
Fe S1 . 2.5699(6) yes
Fe S1 2_565 2.5699(6) ?
S1 C1 . 1.710(2) yes
S2 C2 . 1.634(3) yes
N1 C1 . 1.320(3) yes
N1 N2 . 1.414(3) yes
N1 H1 . 0.917 ?
N2 H2A . 0.953 ?
N2 H2B . 0.929 ?
N5 C2 . 1.156(3) yes
N4 N3 . 1.414(3) yes
N4 H4B . 0.919 ?
N4 H4A . 0.885 ?
N3 C1 . 1.333(3) yes
N3 H3 . 0.903 ?

loop_
_geom_hbond_atom_site_label_D
_geom_hbond_atom_site_label_H
_geom_hbond_atom_site_label_A
_geom_hbond_site_symmetry_A
_geom_hbond_distance_DH
_geom_hbond_distance_HA
_geom_hbond_distance_DA
_geom_hbond_angle_DHA
_geom_hbond_publ_flag
N1 H1 N4 . 0.92 2.21 2.590(3) 104 yes
N1 H1 S2 2 0.92 2.60 3.397(2) 145 yes
N2 H2A S2 1_455 0.95 2.65 3.510(2) 151 yes
N2 H2B S1 1_455 0.93 2.57 3.443(2) 157 yes
N4 H4B S1 2_564 0.92 2.70 3.482(2) 143 yes
N4 H4A S2 1_554 0.89 2.89 3.597(2) 138 yes
N3 H3 S1 2_664 0.90 2.68 3.565(2) 167 yes

loop_
_geom_torsion_atom_site_label_1
_geom_torsion_atom_site_label_2
_geom_torsion_atom_site_label_3
_geom_torsion_atom_site_label_4
_geom_torsion_site_symmetry_1
_geom_torsion
N5 Fe S1 C1 2_565 -97.09(10)
N5 Fe S1 C1 . 82.91(10)
N2 Fe S1 C1 2_565 175.00(9)
N2 Fe S1 C1 . -5.00(9)
S1 Fe S1 C1 2_565 18E1(10)
C1 N1 N2 Fe . -6.6(3)
N5 Fe N2 N1 2_565 96.30(17)
N5 Fe N2 N1 . -83.70(17)
N2 Fe N2 N1 2_565 -13E1(10)
S1 Fe N2 N1 . 6.60(15)
S1 Fe N2 N1 2_565 -173.40(15)
N5 Fe N5 C2 2_565 0E1(10)
N2 Fe N5 C2 2_565 -159(6)
N2 Fe N5 C2 . 21(6)
S1 Fe N5 C2 . -58(6)
S1 Fe N5 C2 2_565 122(6)
N2 N1 C1 N3 . -179.2(2)
N2 N1 C1 S1 . 0.7(3)
N4 N3 C1 N1 . -1.2(3)
N4 N3 C1 S1 . 178.82(17)
Fe S1 C1 N1 . 4.1(2)
Fe S1 C1 N3 . -175.93(18)
Fe N5 C2 S2 . 142(5)
